data_4061553
_journal_name_full Organometallics
_journal_year 2005
_chemical_formula_sum 'C60 H42 Fe6 N O18 P3 S3'
_chemical_formula_weight 1589.14
_space_group_IT_number 33
_symmetry_cell_setting orthorhombic
_symmetry_space_group_name_Hall 'P 2c -2n'
_symmetry_space_group_name_H-M 'P n a 21'
_cell_angle_alpha 90.00
_cell_angle_beta 90.00
_cell_angle_gamma 90.00
_cell_formula_units_Z 4
_cell_length_a 18.1190(7)
_cell_length_b 14.9011(6)
_cell_length_c 25.4867(10)
_cell_measurement_temperature 298(2)
_cell_volume 6881.2(5)
_diffrn_ambient_temperature 298(2)
_exptl_crystal_density_diffrn 1.534
_cod_duplicate_entry 4060084
_cod_depositor_comments
;
The following automatic conversions were performed:
'_symmetry_cell_setting' value 'Orthorhombic' changed to 'orthorhombic'
according to '/home/saulius/struct/CIF-dictionaries/cif_core.dic'
dictionary named 'cif_core.dic' version 2.4.1 from 2010-06-29.

Automatic conversion script
Id: cif_fix_enum 1527 2010-12-29 10:47:43Z saulius 
;
_cod_database_code 4061553

loop_
_symmetry_equiv_pos_as_xyz
'x, y, z'
'-x, -y, z+1/2'
'x+1/2, -y+1/2, z'
'-x+1/2, y+1/2, z+1/2'

loop_
_atom_site_label
_atom_site_type_symbol
_atom_site_fract_x
_atom_site_fract_y
_atom_site_fract_z
_atom_site_U_iso_or_equiv
_atom_site_adp_type
_atom_site_occupancy
_atom_site_symmetry_multiplicity
_atom_site_calc_flag
_atom_site_refinement_flags
_atom_site_disorder_assembly
_atom_site_disorder_group
Fe1 Fe 0.75848(6) 0.40290(8) 0.54179(5) 0.0942(4) Uani 1 1 d U . .
Fe2 Fe 0.77451(5) 0.31381(7) 0.62668(5) 0.0844(4) Uani 1 1 d U . .
Fe3 Fe 1.04840(6) -0.13790(7) 0.38460(5) 0.0841(3) Uani 1 1 d U . .
Fe4 Fe 0.90870(6) -0.14738(7) 0.37337(4) 0.0784(3) Uani 1 1 d U . .
Fe5 Fe 0.79158(5) 0.20281(6) 0.23964(4) 0.0654(3) Uani 1 1 d U . .
Fe6 Fe 0.72878(5) 0.34502(7) 0.27392(4) 0.0689(3) Uani 1 1 d U . .
N1 N 0.8837(3) 0.1875(4) 0.4507(3) 0.0789(17) Uani 1 1 d U . .
C1 C 0.8936(4) 0.0920(5) 0.4518(3) 0.085(2) Uani 1 1 d U . .
H1A H 0.8527 0.0648 0.4332 0.102 Uiso 1 1 calc R . .
H1B H 0.8905 0.0725 0.4881 0.102 Uiso 1 1 calc R . .
C2 C 0.9645(4) 0.0554(5) 0.4290(3) 0.089(2) Uani 1 1 d U . .
H2A H 1.0065 0.0822 0.4466 0.107 Uiso 1 1 calc R . .
H2B H 0.9674 0.0702 0.3920 0.107 Uiso 1 1 calc R . .
C3 C 0.8965(4) -0.0540(6) 0.3328(3) 0.091(2) Uani 1 1 d U . .
C4 C 0.8184(6) -0.1586(6) 0.3974(4) 0.107(3) Uani 1 1 d U . .
C5 C 0.9014(5) -0.2177(6) 0.3195(4) 0.105(3) Uani 1 1 d U . .
C6 C 0.9853(5) -0.3638(5) 0.3910(3) 0.078(2) Uani 1 1 d U . .
C7 C 0.9216(5) -0.4136(6) 0.3861(3) 0.106(3) Uani 1 1 d U . .
H7 H 0.8760 -0.3880 0.3934 0.127 Uiso 1 1 calc R . .
C8 C 0.9262(6) -0.5042(7) 0.3697(4) 0.123(3) Uani 1 1 d U . .
H8 H 0.8836 -0.5386 0.3665 0.148 Uiso 1 1 calc R . .
C9 C 0.9903(7) -0.5391(7) 0.3593(3) 0.117(3) Uani 1 1 d U . .
H9 H 0.9920 -0.5975 0.3465 0.141 Uiso 1 1 calc R . .
C10 C 1.0555(6) -0.4939(6) 0.3663(3) 0.104(3) Uani 1 1 d U . .
H10 H 1.1005 -0.5225 0.3611 0.124 Uiso 1 1 calc R . .
C11 C 1.0526(5) -0.4038(6) 0.3816(3) 0.095(2) Uani 1 1 d U . .
H11 H 1.0959 -0.3709 0.3853 0.114 Uiso 1 1 calc R . .
C12 C 0.9666(4) -0.2622(5) 0.4843(3) 0.076(2) Uani 1 1 d U . .
C13 C 1.0197(6) -0.2945(9) 0.5131(5) 0.152(4) Uani 1 1 d U . .
H13 H 1.0644 -0.3064 0.4967 0.183 Uiso 1 1 calc R . .
C14 C 1.0142(6) -0.3132(8) 0.5689(5) 0.149(4) Uani 1 1 d U . .
H14 H 1.0503 -0.3452 0.5868 0.179 Uiso 1 1 calc R . .
C15 C 0.9558(6) -0.2826(8) 0.5920(4) 0.130(4) Uani 1 1 d U . .
H15 H 0.9540 -0.2811 0.6285 0.156 Uiso 1 1 calc R . .
C16 C 0.9018(7) -0.2552(8) 0.5662(5) 0.163(4) Uani 1 1 d U . .
H16 H 0.8580 -0.2424 0.5837 0.195 Uiso 1 1 calc R . .
C17 C 0.9050(6) -0.2426(8) 0.5099(4) 0.142(4) Uani 1 1 d U . .
H17 H 0.8641 -0.2209 0.4918 0.170 Uiso 1 1 calc R . .
C18 C 1.0803(5) -0.2035(6) 0.3336(4) 0.109(3) Uani 1 1 d U . .
C19 C 1.1283(6) -0.1408(6) 0.4247(4) 0.117(3) Uani 1 1 d U . .
C20 C 1.0647(5) -0.0406(7) 0.3470(4) 0.109(3) Uani 1 1 d U . .
C21 C 0.9294(5) 0.2387(7) 0.4850(4) 0.121(3) Uani 1 1 d DU . .
H21A H 0.9775 0.2103 0.4859 0.145 Uiso 1 1 calc R . .
H21B H 0.9359 0.2975 0.4694 0.145 Uiso 1 1 calc R . .
C22 C 0.9062(4) 0.2514(7) 0.5377(4) 0.128(3) Uani 1 1 d DU . .
H22A H 0.9297 0.3050 0.5513 0.153 Uiso 1 1 calc R . .
H22B H 0.9233 0.2010 0.5585 0.153 Uiso 1 1 calc R . .
C23 C 0.7332(6) 0.4118(8) 0.4758(5) 0.137(4) Uani 1 1 d U . .
C24 C 0.8423(7) 0.4534(8) 0.5399(6) 0.169(5) Uani 1 1 d U . .
C25 C 0.7204(5) 0.5028(7) 0.5648(3) 0.102(3) Uani 1 1 d U . .
C26 C 0.5878(4) 0.3770(5) 0.6076(3) 0.077(2) Uani 1 1 d U . .
C27 C 0.5500(5) 0.4396(6) 0.5784(4) 0.100(3) Uani 1 1 d U . .
H27 H 0.5676 0.4562 0.5455 0.120 Uiso 1 1 calc R . .
C28 C 0.4852(6) 0.4785(7) 0.5981(5) 0.118(3) Uani 1 1 d U . .
H28 H 0.4596 0.5215 0.5790 0.142 Uiso 1 1 calc R . .
C29 C 0.4626(6) 0.4533(8) 0.6426(6) 0.130(4) Uani 1 1 d U . .
H29 H 0.4187 0.4785 0.6544 0.156 Uiso 1 1 calc R . .
C30 C 0.4962(6) 0.3925(7) 0.6754(5) 0.134(4) Uani 1 1 d U . .
H30 H 0.4766 0.3780 0.7080 0.161 Uiso 1 1 calc R . .
C31 C 0.5621(5) 0.3535(5) 0.6567(4) 0.104(3) Uani 1 1 d U . .
H31 H 0.5879 0.3125 0.6772 0.125 Uiso 1 1 calc R . .
C32 C 0.6345(3) 0.2239(5) 0.5512(3) 0.0695(19) Uani 1 1 d U . .
C33 C 0.6377(4) 0.2086(5) 0.4981(3) 0.083(2) Uani 1 1 d U . .
H33 H 0.6586 0.2518 0.4764 0.099 Uiso 1 1 calc R . .
C34 C 0.6106(5) 0.1305(6) 0.4763(4) 0.111(3) Uani 1 1 d U . .
H34 H 0.6132 0.1213 0.4402 0.133 Uiso 1 1 calc R . .
C35 C 0.5804(5) 0.0678(6) 0.5077(4) 0.093(3) Uani 1 1 d U . .
H35 H 0.5620 0.0154 0.4928 0.112 Uiso 1 1 calc R . .
C36 C 0.5763(4) 0.0786(6) 0.5592(4) 0.101(3) Uani 1 1 d U . .
H36 H 0.5545 0.0348 0.5800 0.121 Uiso 1 1 calc R . .
C37 C 0.6047(4) 0.1563(5) 0.5818(3) 0.080(2) Uani 1 1 d U . .
H37 H 0.6036 0.1629 0.6181 0.097 Uiso 1 1 calc R . .
C38 C 0.7595(5) 0.2172(7) 0.6617(5) 0.115(3) Uani 1 1 d U . .
C39 C 0.7443(5) 0.3936(6) 0.6716(4) 0.094(3) Uani 1 1 d U . .
C40 C 0.8660(6) 0.3302(6) 0.6431(4) 0.130(4) Uani 1 1 d U . .
C41 C 0.8876(5) 0.2250(6) 0.3987(4) 0.111(3) Uani 1 1 d U . .
H41A H 0.9097 0.2842 0.4010 0.133 Uiso 1 1 calc R . .
H41B H 0.9200 0.1879 0.3777 0.133 Uiso 1 1 calc R . .
C42 C 0.8192(5) 0.2328(7) 0.3726(3) 0.112(3) Uani 1 1 d U . .
H42A H 0.7857 0.2689 0.3935 0.135 Uiso 1 1 calc R . .
H42B H 0.7975 0.1738 0.3682 0.135 Uiso 1 1 calc R . .
C43 C 0.7498(4) 0.1212(6) 0.2812(4) 0.089(2) Uani 1 1 d U . .
C44 C 0.8715(4) 0.1433(5) 0.2178(3) 0.084(2) Uani 1 1 d U . .
C45 C 0.7319(4) 0.1711(5) 0.1883(3) 0.075(2) Uani 1 1 d U . .
C46 C 0.7804(3) 0.3705(5) 0.1406(3) 0.0605(17) Uani 1 1 d U . .
C47 C 0.7965(4) 0.3164(5) 0.0988(3) 0.080(2) Uani 1 1 d U . .
H47 H 0.8187 0.2608 0.1042 0.096 Uiso 1 1 calc R . .
C48 C 0.7795(4) 0.3450(7) 0.0483(4) 0.101(3) Uani 1 1 d U . .
H48 H 0.7893 0.3072 0.0201 0.121 Uiso 1 1 calc R . .
C49 C 0.7492(4) 0.4263(6) 0.0392(4) 0.097(3) Uani 1 1 d U . .
H49 H 0.7400 0.4446 0.0049 0.117 Uiso 1 1 calc R . .
C50 C 0.7321(4) 0.4813(6) 0.0799(4) 0.099(3) Uani 1 1 d U . .
H50 H 0.7108 0.5371 0.0739 0.119 Uiso 1 1 calc R . .
C51 C 0.7474(4) 0.4522(5) 0.1311(3) 0.086(2) Uani 1 1 d U . .
H51 H 0.7349 0.4889 0.1593 0.103 Uiso 1 1 calc R . .
C52 C 0.8952(4) 0.3968(5) 0.2136(3) 0.0674(18) Uani 1 1 d U . .
C53 C 0.8999(4) 0.4864(5) 0.2161(3) 0.084(2) Uani 1 1 d U . .
H53 H 0.8566 0.5198 0.2139 0.101 Uiso 1 1 calc R . .
C54 C 0.9662(5) 0.5313(6) 0.2216(3) 0.105(3) Uani 1 1 d U . .
H54 H 0.9672 0.5937 0.2227 0.126 Uiso 1 1 calc R . .
C55 C 1.0301(5) 0.4834(7) 0.2255(3) 0.101(3) Uani 1 1 d U . .
H55 H 1.0752 0.5131 0.2281 0.122 Uiso 1 1 calc R . .
C56 C 1.0278(4) 0.3929(7) 0.2256(3) 0.099(3) Uani 1 1 d U . .
H56 H 1.0712 0.3604 0.2301 0.118 Uiso 1 1 calc R . .
C57 C 0.9608(4) 0.3473(5) 0.2189(3) 0.087(2) Uani 1 1 d U . .
H57 H 0.9598 0.2849 0.2181 0.105 Uiso 1 1 calc R . .
C58 C 0.6528(5) 0.3527(5) 0.2303(4) 0.082(2) Uani 1 1 d U . .
C59 C 0.7362(4) 0.4557(7) 0.2946(3) 0.098(3) Uani 1 1 d U . .
C60 C 0.6687(5) 0.3000(5) 0.3237(3) 0.085(2) Uani 1 1 d U . .
O1 O 0.7418(4) 0.5302(5) 0.3073(3) 0.131(2) Uani 1 1 d U . .
O2 O 0.6032(3) 0.3547(4) 0.2025(2) 0.1063(19) Uani 1 1 d U . .
O3 O 0.6309(3) 0.2703(4) 0.3541(3) 0.123(2) Uani 1 1 d U . .
O4 O 0.6930(3) 0.1481(4) 0.1565(2) 0.1038(19) Uani 1 1 d U . .
O5 O 0.9214(3) 0.1053(4) 0.2021(3) 0.120(2) Uani 1 1 d U . .
O6 O 0.7226(3) 0.0690(5) 0.3071(3) 0.127(2) Uani 1 1 d U . .
O7 O 0.9012(5) 0.4900(6) 0.5352(5) 0.218(4) Uani 1 1 d U . .
O8 O 0.7079(6) 0.4244(6) 0.4335(4) 0.190(4) Uani 1 1 d U . .
O9 O 0.6939(4) 0.5711(4) 0.5792(3) 0.128(2) Uani 1 1 d U . .
O10 O 0.9271(4) 0.3384(6) 0.6563(4) 0.187(4) Uani 1 1 d U . .
O11 O 0.7241(4) 0.4460(4) 0.7022(3) 0.132(2) Uani 1 1 d U . .
O12 O 0.7456(5) 0.1556(6) 0.6894(4) 0.171(3) Uani 1 1 d U . .
O13 O 0.7573(4) -0.1672(6) 0.4115(3) 0.151(3) Uani 1 1 d U . .
O14 O 0.8969(5) -0.2660(5) 0.2833(3) 0.159(3) Uani 1 1 d U . .
O15 O 1.1031(5) -0.2436(5) 0.2977(3) 0.157(3) Uani 1 1 d U . .
O16 O 1.1791(5) -0.1441(5) 0.4527(3) 0.167(3) Uani 1 1 d U . .
O17 O 1.0706(4) 0.0225(5) 0.3212(3) 0.145(3) Uani 1 1 d U . .
O18 O 0.8912(4) 0.0082(4) 0.3060(2) 0.135(2) Uani 1 1 d U . .
P1 P 0.97749(11) -0.24862(13) 0.41465(8) 0.0727(6) Uani 1 1 d U . .
P2 P 0.80747(9) 0.33902(12) 0.20655(7) 0.0605(5) Uani 1 1 d U . .
P3 P 0.67027(10) 0.32463(13) 0.58098(8) 0.0706(5) Uani 1 1 d U . .
S1 S 0.96662(11) -0.06641(13) 0.43732(8) 0.0822(6) Uani 1 1 d U . .
S2 S 0.80588(10) 0.26223(15) 0.54626(10) 0.1015(8) Uani 1 1 d U . .
S3 S 0.83191(10) 0.28453(16) 0.30897(8) 0.0854(6) Uani 1 1 d U . .

loop_
_atom_site_aniso_label
_atom_site_aniso_U_11
_atom_site_aniso_U_22
_atom_site_aniso_U_33
_atom_site_aniso_U_23
_atom_site_aniso_U_13
_atom_site_aniso_U_12
Fe1 0.0892(8) 0.0940(9) 0.0993(10) -0.0273(7) 0.0122(7) -0.0254(7)
Fe2 0.0685(7) 0.0790(8) 0.1056(9) -0.0413(7) -0.0169(7) 0.0056(6)
Fe3 0.0816(8) 0.0883(8) 0.0826(8) 0.0197(7) 0.0090(6) -0.0014(6)
Fe4 0.0799(7) 0.0911(8) 0.0641(7) 0.0176(6) -0.0011(6) 0.0088(6)
Fe5 0.0563(5) 0.0738(6) 0.0660(7) 0.0139(6) 0.0090(5) 0.0107(5)
Fe6 0.0596(6) 0.0806(7) 0.0666(7) -0.0046(6) 0.0131(6) 0.0038(5)
N1 0.064(4) 0.093(4) 0.080(4) 0.012(4) -0.001(3) 0.012(3)
C1 0.075(5) 0.109(6) 0.069(5) 0.030(4) -0.001(4) -0.002(4)
C2 0.088(5) 0.099(5) 0.080(5) 0.010(4) 0.004(4) 0.006(5)
C3 0.108(6) 0.087(5) 0.077(5) 0.012(5) -0.001(5) 0.007(5)
C4 0.101(6) 0.133(7) 0.086(6) 0.010(5) -0.010(5) -0.005(6)
C5 0.123(6) 0.099(6) 0.093(6) 0.019(5) -0.021(5) 0.014(5)
C6 0.091(5) 0.074(5) 0.069(5) 0.020(4) -0.002(4) -0.001(4)
C7 0.109(6) 0.103(6) 0.105(6) 0.006(5) -0.022(5) 0.006(5)
C8 0.129(7) 0.111(7) 0.129(7) 0.011(6) -0.030(6) -0.009(6)
C9 0.148(7) 0.109(7) 0.094(6) -0.001(5) 0.007(6) 0.021(6)
C10 0.121(6) 0.099(6) 0.091(6) 0.006(5) 0.022(5) 0.037(5)
C11 0.111(6) 0.096(6) 0.079(5) 0.019(5) 0.000(5) 0.006(5)
C12 0.068(5) 0.094(5) 0.064(5) 0.018(4) -0.007(4) 0.030(4)
C13 0.096(6) 0.242(9) 0.119(8) 0.026(7) 0.017(6) -0.002(7)
C14 0.117(7) 0.222(9) 0.109(7) 0.040(7) -0.028(6) 0.013(7)
C15 0.115(6) 0.190(8) 0.085(6) 0.016(6) -0.007(6) 0.062(6)
C16 0.122(7) 0.240(9) 0.126(8) 0.056(7) 0.045(6) 0.037(7)
C17 0.105(6) 0.234(9) 0.086(6) 0.050(6) 0.014(5) 0.022(6)
C18 0.116(6) 0.109(6) 0.103(6) 0.012(5) 0.035(5) -0.006(5)
C19 0.110(7) 0.108(6) 0.132(7) -0.013(6) 0.003(6) 0.005(6)
C20 0.088(5) 0.111(6) 0.127(7) 0.030(6) 0.019(5) 0.008(5)
C21 0.087(6) 0.151(7) 0.124(7) -0.015(6) 0.004(6) -0.003(5)
C22 0.070(5) 0.159(7) 0.154(8) -0.055(6) -0.003(5) -0.011(5)
C23 0.150(8) 0.138(7) 0.124(8) -0.011(7) -0.002(7) -0.020(6)
C24 0.149(8) 0.151(8) 0.207(9) -0.032(7) 0.014(8) -0.019(7)
C25 0.112(6) 0.101(6) 0.093(6) 0.010(5) -0.009(5) -0.037(5)
C26 0.079(5) 0.063(4) 0.088(5) -0.025(4) -0.012(4) 0.011(4)
C27 0.091(5) 0.099(6) 0.110(6) -0.029(5) -0.026(5) 0.014(5)
C28 0.098(6) 0.114(7) 0.143(8) -0.026(6) -0.034(6) 0.023(5)
C29 0.108(7) 0.130(7) 0.153(8) -0.045(7) 0.006(7) 0.015(6)
C30 0.126(7) 0.150(8) 0.127(7) -0.017(6) 0.037(6) -0.003(6)
C31 0.096(6) 0.109(6) 0.107(6) -0.021(5) 0.021(5) 0.010(5)
C32 0.052(4) 0.079(5) 0.078(5) -0.022(4) -0.010(4) 0.009(3)
C33 0.082(5) 0.091(5) 0.074(5) -0.024(4) 0.003(4) -0.009(4)
C34 0.113(6) 0.119(6) 0.101(6) -0.046(6) -0.006(5) -0.016(5)
C35 0.092(5) 0.075(5) 0.113(7) -0.030(5) -0.011(5) -0.012(4)
C36 0.083(5) 0.092(6) 0.127(7) -0.019(5) 0.001(5) -0.012(4)
C37 0.079(5) 0.077(5) 0.085(5) -0.016(4) 0.002(4) 0.001(4)
C38 0.125(7) 0.092(6) 0.129(7) -0.032(6) -0.021(6) 0.011(5)
C39 0.103(6) 0.088(5) 0.092(6) -0.010(5) -0.024(5) 0.008(5)
C40 0.114(7) 0.128(7) 0.148(8) -0.075(6) -0.031(6) 0.006(6)
C41 0.098(6) 0.125(6) 0.109(6) 0.044(5) 0.011(5) 0.023(5)
C42 0.102(6) 0.169(7) 0.066(5) 0.029(5) -0.005(5) -0.019(5)
C43 0.080(5) 0.100(6) 0.087(6) 0.011(5) 0.006(5) -0.002(4)
C44 0.077(5) 0.066(4) 0.108(6) 0.025(4) 0.014(4) 0.010(4)
C45 0.067(5) 0.072(5) 0.085(5) 0.003(4) 0.005(4) 0.005(4)
C46 0.056(4) 0.064(4) 0.061(4) -0.002(4) 0.011(3) 0.001(3)
C47 0.073(4) 0.086(5) 0.080(5) 0.002(4) 0.004(4) 0.017(4)
C48 0.093(5) 0.136(7) 0.074(5) -0.007(5) 0.011(5) -0.003(5)
C49 0.098(5) 0.112(6) 0.082(6) 0.017(5) -0.005(5) 0.012(5)
C50 0.086(5) 0.095(6) 0.116(7) 0.018(5) -0.015(5) 0.016(4)
C51 0.085(5) 0.095(5) 0.078(5) 0.012(4) -0.007(4) 0.008(4)
C52 0.065(4) 0.073(5) 0.064(4) -0.003(4) 0.003(3) 0.010(4)
C53 0.063(4) 0.077(5) 0.113(6) 0.018(4) 0.003(4) -0.002(4)
C54 0.106(6) 0.101(6) 0.109(6) 0.017(5) -0.001(5) -0.028(5)
C55 0.077(5) 0.121(6) 0.106(6) 0.002(5) 0.014(5) -0.038(5)
C56 0.064(5) 0.129(6) 0.103(6) -0.017(5) 0.002(4) -0.001(5)
C57 0.072(5) 0.100(5) 0.089(5) -0.024(4) 0.007(4) -0.003(4)
C58 0.078(5) 0.078(5) 0.089(6) -0.002(4) 0.030(5) 0.016(4)
C59 0.083(5) 0.115(6) 0.095(6) -0.019(5) 0.026(4) 0.002(5)
C60 0.082(5) 0.094(5) 0.078(5) 0.000(4) 0.008(4) 0.002(4)
O1 0.135(5) 0.113(5) 0.143(6) -0.036(4) 0.030(4) -0.007(4)
O2 0.085(4) 0.130(4) 0.105(4) 0.007(4) -0.014(3) 0.022(3)
O3 0.099(4) 0.150(5) 0.120(5) 0.027(4) 0.039(4) -0.018(4)
O4 0.090(4) 0.115(4) 0.106(4) -0.009(3) -0.011(3) -0.011(3)
O5 0.089(4) 0.114(4) 0.158(5) 0.011(4) 0.041(4) 0.041(3)
O6 0.115(5) 0.134(5) 0.131(5) 0.040(4) 0.025(4) -0.021(4)
O7 0.158(6) 0.180(7) 0.316(9) -0.020(7) 0.015(7) -0.046(5)
O8 0.258(8) 0.173(6) 0.139(6) -0.025(6) -0.008(6) -0.024(6)
O9 0.158(5) 0.094(4) 0.131(5) -0.012(4) -0.016(4) -0.012(4)
O10 0.122(5) 0.220(7) 0.218(8) -0.091(6) -0.057(5) 0.002(5)
O11 0.157(5) 0.121(5) 0.118(5) -0.055(4) -0.011(4) 0.021(4)
O12 0.209(7) 0.126(6) 0.178(7) -0.002(5) -0.033(6) 0.002(5)
O13 0.097(5) 0.230(7) 0.127(5) 0.017(5) 0.008(4) -0.025(5)
O14 0.205(7) 0.162(6) 0.111(5) -0.021(5) -0.038(5) 0.027(5)
O15 0.188(6) 0.163(6) 0.120(6) -0.003(5) 0.054(5) 0.013(5)
O16 0.145(6) 0.185(6) 0.171(7) -0.013(5) -0.058(5) 0.011(5)
O17 0.124(5) 0.136(5) 0.174(6) 0.078(5) 0.038(4) -0.001(4)
O18 0.174(6) 0.126(5) 0.106(5) 0.043(4) -0.009(4) 0.034(4)
P1 0.0729(13) 0.0795(14) 0.0656(13) 0.0147(11) 0.0025(10) 0.0062(11)
P2 0.0538(10) 0.0681(12) 0.0596(11) 0.0023(10) 0.0059(9) 0.0062(9)
P3 0.0594(11) 0.0754(13) 0.0768(14) -0.0228(10) -0.0012(10) -0.0011(10)
S1 0.0897(14) 0.0875(14) 0.0696(13) 0.0141(11) 0.0029(11) 0.0044(12)
S2 0.0556(11) 0.1166(17) 0.132(2) -0.0669(16) 0.0059(12) -0.0080(11)
S3 0.0654(12) 0.1332(18) 0.0577(12) 0.0119(12) 0.0028(10) -0.0052(12)

loop_
_geom_bond_atom_site_label_1
_geom_bond_atom_site_label_2
_geom_bond_distance
_geom_bond_site_symmetry_2
_geom_bond_publ_flag
Fe1 C24 1.695(13) . ?
Fe1 C25 1.742(11) . ?
Fe1 C23 1.750(13) . ?
Fe1 P3 2.216(2) . ?
Fe1 S2 2.268(3) . ?
Fe1 Fe2 2.5550(19) . ?
Fe2 C38 1.716(12) . ?
Fe2 C40 1.727(10) . ?
Fe2 C39 1.738(9) . ?
Fe2 P3 2.225(2) . ?
Fe2 S2 2.262(2) . ?
Fe3 C18 1.726(11) . ?
Fe3 C20 1.763(10) . ?
Fe3 C19 1.772(12) . ?
Fe3 P1 2.227(2) . ?
Fe3 S1 2.266(2) . ?
Fe3 Fe4 2.5513(16) . ?
Fe4 C5 1.733(11) . ?
Fe4 C3 1.749(9) . ?
Fe4 C4 1.755(10) . ?
Fe4 P1 2.222(2) . ?
Fe4 S1 2.283(2) . ?
Fe5 C45 1.761(9) . ?
Fe5 C43 1.781(9) . ?
Fe5 C44 1.788(8) . ?
Fe5 P2 2.217(2) . ?
Fe5 S3 2.267(2) . ?
Fe5 Fe6 2.5589(14) . ?
Fe6 C59 1.736(10) . ?
Fe6 C58 1.773(10) . ?
Fe6 C60 1.800(9) . ?
Fe6 P2 2.233(2) . ?
Fe6 S3 2.259(2) . ?
N1 C21 1.425(10) . ?
N1 C1 1.435(8) . ?
N1 C41 1.439(9) . ?
C1 C2 1.512(9) . ?
C1 H1A 0.9700 . ?
C1 H1B 0.9700 . ?
C2 S1 1.828(7) . ?
C2 H2A 0.9700 . ?
C2 H2B 0.9700 . ?
C3 O18 1.154(8) . ?
C4 O13 1.171(9) . ?
C5 O14 1.173(10) . ?
C6 C11 1.378(10) . ?
C6 C7 1.378(10) . ?
C6 P1 1.824(8) . ?
C7 C8 1.416(11) . ?
C7 H7 0.9300 . ?
C8 C9 1.299(11) . ?
C8 H8 0.9300 . ?
C9 C10 1.371(12) . ?
C9 H9 0.9300 . ?
C10 C11 1.399(10) . ?
C10 H10 0.9300 . ?
C11 H11 0.9300 . ?
C12 C13 1.301(11) . ?
C12 C17 1.325(10) . ?
C12 P1 1.799(8) . ?
C13 C14 1.453(13) . ?
C13 H13 0.9300 . ?
C14 C15 1.294(13) . ?
C14 H14 0.9300 . ?
C15 C16 1.249(12) . ?
C15 H15 0.9300 . ?
C16 C17 1.449(12) . ?
C16 H16 0.9300 . ?
C17 H17 0.9300 . ?
C18 O15 1.168(10) . ?
C19 O16 1.167(11) . ?
C20 O17 1.152(9) . ?
C21 C22 1.420(8) . ?
C21 H21A 0.9700 . ?
C21 H21B 0.9700 . ?
C22 S2 1.838(8) . ?
C22 H22A 0.9700 . ?
C22 H22B 0.9700 . ?
C23 O8 1.185(12) . ?
C24 O7 1.205(12) . ?
C25 O9 1.184(10) . ?
C26 C27 1.376(10) . ?
C26 C31 1.380(11) . ?
C26 P3 1.817(7) . ?
C27 C28 1.403(12) . ?
C27 H27 0.9300 . ?
C28 C29 1.262(13) . ?
C28 H28 0.9300 . ?
C29 C30 1.375(14) . ?
C29 H29 0.9300 . ?
C30 C31 1.410(12) . ?
C30 H30 0.9300 . ?
C31 H31 0.9300 . ?
C32 C33 1.371(10) . ?
C32 C37 1.384(9) . ?
C32 P3 1.803(7) . ?
C33 C34 1.380(10) . ?
C33 H33 0.9300 . ?
C34 C35 1.347(11) . ?
C34 H34 0.9300 . ?
C35 C36 1.324(11) . ?
C35 H35 0.9300 . ?
C36 C37 1.393(10) . ?
C36 H36 0.9300 . ?
C37 H37 0.9300 . ?
C38 O12 1.185(11) . ?
C39 O11 1.163(9) . ?
C40 O10 1.163(10) . ?
C41 C42 1.412(10) . ?
C41 H41A 0.9700 . ?
C41 H41B 0.9700 . ?
C42 S3 1.809(8) . ?
C42 H42A 0.9700 . ?
C42 H42B 0.9700 . ?
C43 O6 1.133(8) . ?
C44 O5 1.138(7) . ?
C45 O4 1.128(8) . ?
C46 C47 1.368(9) . ?
C46 C51 1.378(9) . ?
C46 P2 1.812(7) . ?
C47 C48 1.392(11) . ?
C47 H47 0.9300 . ?
C48 C49 1.350(10) . ?
C48 H48 0.9300 . ?
C49 C50 1.358(11) . ?
C49 H49 0.9300 . ?
C50 C51 1.404(11) . ?
C50 H50 0.9300 . ?
C51 H51 0.9300 . ?
C52 C53 1.339(8) . ?
C52 C57 1.405(9) . ?
C52 P2 1.817(7) . ?
C53 C54 1.383(10) . ?
C53 H53 0.9300 . ?
C54 C55 1.365(10) . ?
C54 H54 0.9300 . ?
C55 C56 1.350(10) . ?
C55 H55 0.9300 . ?
C56 C57 1.401(10) . ?
C56 H56 0.9300 . ?
C57 H57 0.9300 . ?
C58 O2 1.145(9) . ?
C59 O1 1.161(9) . ?
C60 O3 1.126(8) . ?
